data_8104169
loop_
_publ_author_name
'Raymond, C.C.'
'Miller, S.M.'
'Dorhout, P.K.'

_publ_section_title
;
 Crystal structure of dicesium tetrathiomolybdate, Cs2 Mo S4
;
_journal_name_full 'Zeitschrift fuer Kristallographie (149,1979-)'
_journal_page_first 775
_journal_page_last 775
_journal_volume 210
_journal_year 1995
_chemical_formula_sum 'Cs2 Mo S4'
_chemical_name_systematic 'Cs2 (Mo S4)'
_space_group_IT_number 62
_symmetry_space_group_name_Hall '-P 2ac 2n'
_symmetry_space_group_name_H-M 'P n m a'
_cell_angle_alpha 90
_cell_angle_beta 90
_cell_angle_gamma 90
_cell_formula_units_Z 4
_cell_length_a 10.0479
_cell_length_b 7.2463
_cell_length_c 12.783
_cell_volume 930.731
_citation_journal_id_ASTM ZEKRDZ
_cod_data_source_file Raymond_ZEKRDZ_1995_1837.cif
_cod_data_source_block Cs2Mo1S4
_cod_original_cell_volume 930.7315
_cod_original_formula_sum 'Cs2 Mo1 S4'
_cod_database_code 8104169

loop_
_symmetry_equiv_pos_as_xyz
x,y,z
-x+1/2,-y,z+1/2
x+1/2,-y+1/2,-z+1/2
-x,y+1/2,-z
-x,-y,-z
x-1/2,y,-z-1/2
-x-1/2,y-1/2,z-1/2
x,-y-1/2,z

loop_
_atom_site_label
_atom_site_type_symbol
_atom_site_fract_x
_atom_site_fract_y
_atom_site_fract_z
_atom_site_occupancy
_atom_site_U_iso_or_equiv
Mo1 Mo+6 0.74773 0.25 0.57952 1 0.0
S2 S-2 0.53192 0.25 0.60535 1 0.0
S3 S-2 0.83535 0.00513 0.65092 1 0.0
Cs1 Cs+1 0.46518 0.25 0.33056 1 0.0
S1 S-2 0.7933 0.25 0.41269 1 0.0
Cs2 Cs+1 0.15733 0.25 0.60237 1 0.0
